data_7063248
loop_
_publ_author_name
'Cebotari, Diana'
'Calancea, Sergiu'
'Garbuz, Olga'
'Balan, Greta'
'Marrot, J\'er\^ome'
'Shova, Sergiu'
'Gu\'erineau, Vincent'
'Touboul, David'
'Tsapkov, Victor'
'Gulea, Aurelian'
'Floquet, S\'ebastien'

_publ_section_title
;
 Synthesis, structure and biological properties of a series of
 dicopper(bis-thiosemicarbazone) complexes
;
_journal_issue 26
_journal_name_full 'New Journal of Chemistry'
_journal_page_first 12043
_journal_page_last 12053
_journal_paper_doi 10.1039/D4NJ00342J
_journal_volume 48
_journal_year 2024
_chemical_formula_moiety '0.5(C22 H31.5 Cu2 N6 O2 S2), 0.5(C22 H29.5 Cu2 N6 O2 S2), 0.25(Cl2 O8), 0.125(C4 O2)'
_chemical_formula_sum 'C22.5 H32 Cl0.5 Cu2 N6 O4.25 S2'
_chemical_formula_weight 663.46
_space_group_crystal_system triclinic
_space_group_IT_number 2
_space_group_name_Hall '-P 1'
_space_group_name_H-M_alt 'P -1'
_atom_sites_solution_hydrogens geom
_atom_sites_solution_primary dual
_audit_creation_date 2024-03-27
_audit_creation_method
;
Olex2 1.5
(compiled 2024.02.16 svn.r378c4104 for OlexSys, GUI svn.r6928)
;
_audit_update_record
;
2024-06-03 deposited with the CCDC.	2024-06-05 downloaded from the CCDC.
;
_cell_angle_alpha 102.1850(10)
_cell_angle_beta 94.7530(10)
_cell_angle_gamma 92.8150(10)
_cell_formula_units_Z 4
_cell_length_a 10.8643(3)
_cell_length_b 13.6260(4)
_cell_length_c 19.5887(5)
_cell_measurement_reflns_used 9728
_cell_measurement_temperature 296(2)
_cell_measurement_theta_max 29.967
_cell_measurement_theta_min 2.345
_cell_volume 2818.16(14)
_computing_cell_refinement 'SAINT V8.40B (?, 2016)'
_computing_data_collection 'Bruker APEX2'
_computing_data_reduction 'SAINT V8.40B (?, 2016)'
_computing_molecular_graphics 'Olex2 1.5 (Dolomanov et al., 2009)'
_computing_publication_material 'Olex2 1.5 (Dolomanov et al., 2009)'
_computing_structure_refinement 'SHELXL 2019/3 (Sheldrick, 2015)'
_computing_structure_solution 'SHELXT 2018/2 (Sheldrick, 2018)'
_diffrn_ambient_temperature 296.00
_diffrn_measured_fraction_theta_full 0.999
_diffrn_measured_fraction_theta_max 0.988
_diffrn_measurement_device_type 'Bruker D8 VENTURE'
_diffrn_measurement_method '\f and \w scans'
_diffrn_radiation_type MoK\a
_diffrn_radiation_wavelength 0.71073
_diffrn_reflns_av_R_equivalents 0.0637
_diffrn_reflns_av_unetI/netI 0.0352
_diffrn_reflns_Laue_measured_fraction_full 0.999
_diffrn_reflns_Laue_measured_fraction_max 0.988
_diffrn_reflns_limit_h_max 15
_diffrn_reflns_limit_h_min -15
_diffrn_reflns_limit_k_max 19
_diffrn_reflns_limit_k_min -19
_diffrn_reflns_limit_l_max 27
_diffrn_reflns_limit_l_min -27
_diffrn_reflns_number 150493
_diffrn_reflns_point_group_measured_fraction_full 0.999
_diffrn_reflns_point_group_measured_fraction_max 0.988
_diffrn_reflns_theta_full 25.242
_diffrn_reflns_theta_max 30.156
_diffrn_reflns_theta_min 2.076
_diffrn_source microsource
_diffrn_source_current 1.0
_diffrn_source_power 0.05
_diffrn_source_voltage 50.0
_diffrn_standards_number 0
_exptl_absorpt_coefficient_mu 1.745
_exptl_absorpt_correction_T_max 0.7460
_exptl_absorpt_correction_T_min 0.6296
_exptl_absorpt_correction_type multi-scan
_exptl_absorpt_process_details
;
SADABS-2016/2 (Bruker,2016/2) was used for absorption correction.
wR2(int) was 0.1425 before and 0.0879 after correction.
The Ratio of minimum to maximum transmission is 0.8440.
The \l/2 correction factor is Not present.
;
_exptl_crystal_colour orange
_exptl_crystal_density_diffrn 1.564
_exptl_crystal_description needle
_exptl_crystal_F_000 1366
_exptl_crystal_size_max 0.28
_exptl_crystal_size_mid 0.06
_exptl_crystal_size_min 0.02
_refine_diff_density_max 1.024
_refine_diff_density_min -0.930
_refine_diff_density_rms 0.090
_refine_ls_extinction_method none
_refine_ls_goodness_of_fit_ref 1.057
_refine_ls_hydrogen_treatment constr
_refine_ls_matrix_type full
_refine_ls_number_parameters 680
_refine_ls_number_reflns 16493
_refine_ls_number_restraints 24
_refine_ls_restrained_S_all 1.073
_refine_ls_R_factor_all 0.0921
_refine_ls_R_factor_gt 0.0537
_refine_ls_shift/su_max 0.001
_refine_ls_shift/su_mean 0.000
_refine_ls_structure_factor_coef Fsqd
_refine_ls_weighting_details 'w=1/[\s^2^(Fo^2^)+(0.0624P)^2^+4.8779P] where P=(Fo^2^+2Fc^2^)/3'
_refine_ls_weighting_scheme calc
_refine_ls_wR_factor_gt 0.1338
_refine_ls_wR_factor_ref 0.1643
_reflns_Friedel_coverage 0.000
_reflns_number_gt 11059
_reflns_number_total 16493
_reflns_threshold_expression 'I > 2\s(I)'
_cod_data_source_file d4nj00342j2.cif
_cod_data_source_block dc288_a_ref
_cod_depositor_comments 'Adding full bibliography for 7063243--7063248.cif.'
_cod_original_cell_volume 2818.16(13)
_cod_original_formula_sum 'C22.50 H32 Cl0.50 Cu2 N6 O4.25 S2'
_cod_database_code 7063248
_shelx_shelxl_version_number 2019/3
_shelx_space_group_comment
;
The symmetry employed for this shelxl refinement is uniquely defined
by the following loop, which should always be used as a source of
symmetry information in preference to the above space-group names.
They are only intended as comments.
;
_shelx_estimated_absorpt_t_max 0.966
_shelx_estimated_absorpt_t_min 0.641
_olex2_refinement_description
;
1. Fixed Uiso
 At 1.2 times of:
  All C(H) groups, All C(H,H) groups, All N(H) groups
 At 1.5 times of:
  All C(H,H,H) groups
2. Restrained distances
 Cl1-O2
 -1.45 with sigma of 0.02
 Cl1-O3
 -1.45 with sigma of 0.02
 Cl1-O4
 1.4 with sigma of 0.02
 C14B-C15B
 -1.4 with sigma of 0.02
 C14B-C15E
 -1.4 with sigma of 0.02
 O1-O3
 2.33 with sigma of 0.02
 O1-O4
 2.33 with sigma of 0.02
 O1-O2
 2.33 with sigma of 0.02
 O2-O3
 2.33 with sigma of 0.02
 O2-O4
 2.33 with sigma of 0.02
 O3-O4
 2.33 with sigma of 0.02
 Cl2-O5
 1.4 with sigma of 0.02
 Cl2-O6
 1.4 with sigma of 0.02
 Cl2-O7
 -1.45 with sigma of 0.02
 Cl2-O8
 -1.45 with sigma of 0.02
 O5-O6
 2.33 with sigma of 0.02
 O5-O7
 2.33 with sigma of 0.02
 O5-O8
 2.33 with sigma of 0.02
 O6-O7
 2.33 with sigma of 0.02
 O6-O8
 2.33 with sigma of 0.02
 O7-O8
 2.33 with sigma of 0.02
 O9-C1
 -1.43 with sigma of 0.02
 C1-C2
 -1.5 with sigma of 0.02
 C2-O9
 -2.4 with sigma of 0.02
3. Uiso/Uaniso restraints and constraints
Uanis(C15B) = Uanis(C15E)
Uanis(C10C) = Uanis(C11F)
4. Others
 Fixed Sof: H1A(0.5) H14B(0.5) H14C(0.5) C15B(0.5) H15C(0.5) H15D(0.5)
 C15E(0.5) H15E(0.5) H15F(0.5) H1C(0.5) Cl1(0.5) Cl2(0.5) O1(0.5) O2(0.5)
 O3(0.5) O4(0.5) O5(0.5) O6(0.5) O7(0.5) O8(0.5) O9(0.5) C1(0.5) C2(0.5)
5.a Secondary CH2 refined with riding coordinates:
 C13A(H13A,H13B), C17A(H17A,H17B), C13B(H13C,H13D), C13C(H13E,H13F), C17C(H17C,
 H17D), C13D(H13G,H13H)
5.b Aromatic/amide H refined with riding coordinates:
 N1A(H1A), N3A(H3A), C5A(H5A), C7A(H7A), C14A(H14A), N1B(H1B), N3B(H3B),
 C5B(H5B), C7B(H7B), C14B(H14B), C14B(H14C), N1C(H1C), C5C(H5C), C7C(H7C),
 C14C(H14D), N1D(H1D), C5D(H5D), C7D(H7D), C14D(H14E)
5.c X=CH2 refined with riding coordinates:
 C15A(H15A,H15B), C15B(H15C,H15D), C15E(H15E,H15F), C15C(H15G,H15H), C15D(H15I,
 H15J)
5.d Idealised Me refined as rotating group:
 C11A(H11A,H11B,H11C), C11B(H11D,H11E,H11F), C11C(H11G,H11H,H11I), C18A(H18A,
 H18B,H18C), C11D(H11J,H11K,H11L), C11E(H11M,H11N,H11O), C11F(H11P,H11Q,H11R),
 C18C(H18D,H18E,H18F)
;
_olex2_submission_special_instructions 'No special instructions were received'

loop_
_space_group_symop_operation_xyz
'x, y, z'
'-x, -y, -z'

loop_
_atom_site_label
_atom_site_type_symbol
_atom_site_fract_x
_atom_site_fract_y
_atom_site_fract_z
_atom_site_U_iso_or_equiv
_atom_site_adp_type
_atom_site_occupancy
_atom_site_site_symmetry_order
_atom_site_calc_flag
_atom_site_refinement_flags_posn
_atom_site_refinement_flags_adp
_atom_site_refinement_flags_occupancy
_atom_site_disorder_assembly
_atom_site_disorder_group
Cu1 Cu 0.37279(4) 0.40416(3) 0.30739(2) 0.04017(11) Uani 1 1 d . . . . .
Cu2 Cu 0.15336(4) 0.31789(3) 0.20554(2) 0.04079(11) Uani 1 1 d . . . . .
Cu3 Cu 0.07539(4) 0.49861(3) 0.63921(2) 0.03804(11) Uani 1 1 d . . . . .
Cu4 Cu 0.27803(4) 0.60026(3) 0.74948(2) 0.03944(11) Uani 1 1 d . . . . .
S1A S 0.43794(10) 0.54817(7) 0.37778(6) 0.0523(2) Uani 1 1 d . . . . .
S1B S -0.00808(10) 0.36872(8) 0.14705(6) 0.0547(3) Uani 1 1 d . . . . .
S1C S 0.00296(9) 0.34627(7) 0.58143(5) 0.0490(2) Uani 1 1 d . . . . .
S1D S 0.44515(10) 0.56368(8) 0.81004(5) 0.0502(2) Uani 1 1 d . . . . .
N1A N 0.6386(3) 0.5600(2) 0.46684(17) 0.0499(8) Uani 1 1 d . . . . .
H1A H 0.704268 0.536542 0.483073 0.060 Uiso 0.5 1 calc R U P . .
C2A C 0.5641(3) 0.4985(2) 0.41572(17) 0.0377(7) Uani 1 1 d . . . . .
N3A N 0.5911(3) 0.4031(2) 0.39993(15) 0.0403(6) Uani 1 1 d . . . . .
H3A H 0.654929 0.380790 0.419043 0.048 Uiso 1 1 calc R U . . .
N4A N 0.5073(3) 0.3429(2) 0.35006(14) 0.0360(6) Uani 1 1 d . . . . .
C5A C 0.5244(3) 0.2477(3) 0.33674(18) 0.0403(7) Uani 1 1 d . . . . .
H5A H 0.592416 0.228021 0.361338 0.048 Uiso 1 1 calc R U . . .
C6A C 0.4492(3) 0.1682(2) 0.28767(18) 0.0397(7) Uani 1 1 d . . . . .
C7A C 0.4904(4) 0.0713(3) 0.2802(2) 0.0468(8) Uani 1 1 d . . . . .
H7A H 0.561591 0.062291 0.307378 0.056 Uiso 1 1 calc R U . . .
C8A C 0.4301(4) -0.0126(3) 0.2340(2) 0.0493(9) Uani 1 1 d . . . . .
C9A C 0.3405(3) 0.1834(2) 0.24775(18) 0.0386(7) Uani 1 1 d . . . . .
C10A C 0.4789(4) -0.1181(3) 0.2291(3) 0.0639(12) Uani 1 1 d . . . . .
C11A C 0.4541(9) -0.1523(5) 0.2962(4) 0.124(3) Uani 1 1 d . . . . .
H11A H 0.487036 -0.216633 0.295358 0.186 Uiso 1 1 calc R U . . .
H11B H 0.366456 -0.157851 0.299600 0.186 Uiso 1 1 calc R U . . .
H11C H 0.493116 -0.104061 0.336040 0.186 Uiso 1 1 calc R U . . .
C11B C 0.6137(6) -0.1146(5) 0.2200(6) 0.156(4) Uani 1 1 d . . . . .
H11D H 0.657350 -0.066506 0.258395 0.235 Uiso 1 1 calc R U . . .
H11E H 0.626810 -0.095121 0.176724 0.235 Uiso 1 1 calc R U . . .
H11F H 0.643818 -0.179883 0.219105 0.235 Uiso 1 1 calc R U . . .
C11C C 0.4110(7) -0.1954(4) 0.1686(4) 0.106(2) Uani 1 1 d . . . . .
H11G H 0.422837 -0.175740 0.125203 0.159 Uiso 1 1 calc R U . . .
H11H H 0.324292 -0.199276 0.174674 0.159 Uiso 1 1 calc R U . . .
H11I H 0.443149 -0.260016 0.167681 0.159 Uiso 1 1 calc R U . . .
O12A O 0.2977(2) 0.27339(17) 0.25456(13) 0.0409(5) Uani 1 1 d . . . . .
C13A C 0.6153(4) 0.6626(3) 0.4960(2) 0.0483(9) Uani 1 1 d . . . . .
H13A H 0.646081 0.678717 0.545304 0.058 Uiso 1 1 calc R U . . .
H13B H 0.526527 0.668721 0.493197 0.058 Uiso 1 1 calc R U . . .
C14A C 0.6728(6) 0.7371(4) 0.4609(3) 0.0871(18) Uani 1 1 d . . . . .
H14A H 0.708161 0.707885 0.420474 0.105 Uiso 1 1 calc R U . . .
C15A C 0.6828(8) 0.8257(5) 0.4737(6) 0.151(4) Uani 1 1 d . . . . .
H15A H 0.650375 0.861953 0.513089 0.181 Uiso 1 1 calc R U . . .
H15B H 0.723095 0.859405 0.444405 0.181 Uiso 1 1 calc R U . . .
O16A O 0.2253(2) 0.44000(19) 0.26057(14) 0.0484(6) Uani 1 1 d . . . . .
C17A C 0.1803(4) 0.5363(3) 0.2688(2) 0.0551(10) Uani 1 1 d . . . . .
H17A H 0.202557 0.573527 0.316527 0.066 Uiso 1 1 calc R U . . .
H17B H 0.090663 0.530021 0.260582 0.066 Uiso 1 1 calc R U . . .
C18A C 0.2316(6) 0.5918(5) 0.2195(4) 0.100(2) Uani 1 1 d . . . . .
H18A H 0.320323 0.597932 0.227539 0.150 Uiso 1 1 calc R U . . .
H18B H 0.200731 0.657690 0.226654 0.150 Uiso 1 1 calc R U . . .
H18C H 0.207291 0.556110 0.172204 0.150 Uiso 1 1 calc R U . . .
N1B N -0.1584(3) 0.2361(3) 0.05586(19) 0.0608(9) Uani 1 1 d . . . . .
H1B H -0.184063 0.174816 0.037251 0.073 Uiso 1 1 calc R U . . .
C2B C -0.0597(3) 0.2501(3) 0.10110(19) 0.0474(9) Uani 1 1 d . . . . .
N3B N -0.0014(3) 0.1708(3) 0.11132(17) 0.0525(8) Uani 1 1 d . . . . .
H3B H -0.030389 0.111477 0.089678 0.063 Uiso 1 1 calc R U . . .
N4B N 0.1050(3) 0.1820(2) 0.15621(16) 0.0450(7) Uani 1 1 d . . . . .
C5B C 0.1642(4) 0.1033(3) 0.1581(2) 0.0485(9) Uani 1 1 d . . . . .
H5B H 0.130921 0.043364 0.128887 0.058 Uiso 1 1 calc R U . . .
C6B C 0.2769(4) 0.0986(3) 0.20083(19) 0.0437(8) Uani 1 1 d . . . . .
C7B C 0.3250(4) 0.0038(3) 0.1949(2) 0.0507(9) Uani 1 1 d . . . . .
H7B H 0.283989 -0.050535 0.162882 0.061 Uiso 1 1 calc R U . . .
C13B C -0.2282(4) 0.3142(4) 0.0344(3) 0.0734(14) Uani 1 1 d . . . . .
H13C H -0.234118 0.367358 0.075306 0.088 Uiso 1 1 calc R U . . .
H13D H -0.311535 0.286165 0.017135 0.088 Uiso 1 1 calc R U . . .
C14B C -0.1766(8) 0.3585(8) -0.0197(4) 0.127(3) Uani 1 1 d D . . . .
H14B H -0.234967 0.391328 -0.042425 0.152 Uiso 0.5 1 calc R U P A 1
H14C H -0.197166 0.421828 -0.025656 0.152 Uiso 0.5 1 calc R U P B 2
C15B C -0.069(2) 0.363(3) -0.0438(19) 0.183(12) Uani 0.5 1 d D . P C 1
H15C H -0.003331 0.332993 -0.025072 0.220 Uiso 0.5 1 calc R U P C 1
H15D H -0.058056 0.396806 -0.079742 0.220 Uiso 0.5 1 calc R U P C 1
C15E C -0.100(2) 0.307(2) -0.0599(18) 0.183(12) Uani 0.5 1 d D . P C 2
H15E H -0.080434 0.243394 -0.053462 0.220 Uiso 0.5 1 calc R U P C 2
H15F H -0.066336 0.333301 -0.094654 0.220 Uiso 0.5 1 calc R U P C 2
N1C N -0.1928(3) 0.3251(2) 0.48567(18) 0.0498(8) Uani 1 1 d . . . . .
H1C H -0.244649 0.349048 0.458934 0.060 Uiso 0.5 1 calc R U P . .
C2C C -0.1171(3) 0.3914(2) 0.53345(18) 0.0372(7) Uani 1 1 d . . . . .
N3C N -0.1372(3) 0.4864(2) 0.53879(16) 0.0411(6) Uani 1 1 d . . . . .
N4C N -0.0568(3) 0.5510(2) 0.58805(15) 0.0364(6) Uani 1 1 d . . . . .
C5C C -0.0763(3) 0.6457(3) 0.5956(2) 0.0444(8) Uani 1 1 d . . . . .
H5C H -0.142477 0.660884 0.567312 0.053 Uiso 1 1 calc R U . . .
C6C C -0.0083(3) 0.7298(3) 0.64231(19) 0.0401(7) Uani 1 1 d . . . . .
C7C C -0.0471(4) 0.8263(3) 0.6392(2) 0.0472(8) Uani 1 1 d . . . . .
H7C H -0.115538 0.830497 0.608363 0.057 Uiso 1 1 calc R U . . .
C8C C 0.0102(4) 0.9143(3) 0.6789(2) 0.0464(8) Uani 1 1 d . . . . .
C9C C 0.0957(3) 0.7223(2) 0.68883(17) 0.0364(7) Uani 1 1 d . . . . .
C10C C -0.0257(5) 1.0185(3) 0.6682(3) 0.0736(10) Uani 1 1 d . . . . .
C11D C -0.1592(6) 1.0148(4) 0.6378(4) 0.104(2) Uani 1 1 d . . . . .
H11J H -0.185676 1.081933 0.643422 0.156 Uiso 1 1 calc R U . . .
H11K H -0.210507 0.976657 0.661851 0.156 Uiso 1 1 calc R U . . .
H11L H -0.165853 0.983300 0.588783 0.156 Uiso 1 1 calc R U . . .
C11E C 0.0628(8) 1.0545(5) 0.6234(5) 0.141(4) Uani 1 1 d . . . . .
H11M H 0.146010 1.051977 0.643358 0.212 Uiso 1 1 calc R U . . .
H11N H 0.047994 1.122552 0.620726 0.212 Uiso 1 1 calc R U . . .
H11O H 0.051542 1.012291 0.577128 0.212 Uiso 1 1 calc R U . . .
C11F C -0.0212(5) 1.0939(3) 0.7404(3) 0.0736(10) Uani 1 1 d . . . . .
H11P H 0.061615 1.101850 0.762946 0.110 Uiso 1 1 calc R U . . .
H11Q H -0.076312 1.068452 0.769428 0.110 Uiso 1 1 calc R U . . .
H11R H -0.046273 1.157856 0.733222 0.110 Uiso 1 1 calc R U . . .
O12C O 0.1381(2) 0.63363(17) 0.69073(12) 0.0396(5) Uani 1 1 d . . . . .
C13C C -0.1941(4) 0.2172(3) 0.4757(2) 0.0547(10) Uani 1 1 d . . . . .
H13E H -0.115401 0.199339 0.495111 0.066 Uiso 1 1 calc R U . . .
H13F H -0.203100 0.187622 0.425797 0.066 Uiso 1 1 calc R U . . .
C14C C -0.2954(6) 0.1738(4) 0.5090(4) 0.0884(18) Uani 1 1 d . . . . .
H14D H -0.309287 0.206951 0.554022 0.106 Uiso 1 1 calc R U . . .
C15C C -0.3640(8) 0.0960(6) 0.4816(6) 0.140(3) Uani 1 1 d . . . . .
H15G H -0.353244 0.060518 0.436645 0.168 Uiso 1 1 calc R U . . .
H15H H -0.425489 0.073913 0.506248 0.168 Uiso 1 1 calc R U . . .
O16C O 0.2104(2) 0.47060(18) 0.69965(14) 0.0463(6) Uani 1 1 d . . . . .
C17C C 0.2309(4) 0.3790(3) 0.7200(2) 0.0516(10) Uani 1 1 d . . . . .
H17C H 0.318898 0.376089 0.732079 0.062 Uiso 1 1 calc R U . . .
H17D H 0.205121 0.323657 0.680619 0.062 Uiso 1 1 calc R U . . .
C18C C 0.1628(6) 0.3664(4) 0.7811(3) 0.0775(15) Uani 1 1 d . . . . .
H18D H 0.188191 0.420891 0.820301 0.116 Uiso 1 1 calc R U . . .
H18E H 0.181060 0.303758 0.793332 0.116 Uiso 1 1 calc R U . . .
H18F H 0.075439 0.366525 0.768803 0.116 Uiso 1 1 calc R U . . .
N1D N 0.5855(3) 0.7097(3) 0.89882(18) 0.0577(9) Uani 1 1 d . . . . .
H1D H 0.612566 0.771832 0.911752 0.069 Uiso 1 1 calc R U . . .
C2D C 0.4826(3) 0.6889(3) 0.85361(18) 0.0423(8) Uani 1 1 d . . . . .
N3D N 0.4201(3) 0.7657(2) 0.84440(16) 0.0468(7) Uani 1 1 d . . . . .
N4D N 0.3196(3) 0.7397(2) 0.79433(15) 0.0407(6) Uani 1 1 d . . . . .
C5D C 0.2597(3) 0.8157(3) 0.78295(19) 0.0423(8) Uani 1 1 d . . . . .
H5D H 0.287886 0.878745 0.809739 0.051 Uiso 1 1 calc R U . . .
C6D C 0.1532(3) 0.8116(3) 0.73245(18) 0.0386(7) Uani 1 1 d . . . . .
C7D C 0.1084(4) 0.9048(3) 0.7264(2) 0.0444(8) Uani 1 1 d . . . . .
H7D H 0.146687 0.962980 0.755596 0.053 Uiso 1 1 calc R U . . .
C13D C 0.6548(4) 0.6377(4) 0.9277(2) 0.0580(10) Uani 1 1 d . . . . .
H13G H 0.738779 0.665918 0.942790 0.070 Uiso 1 1 calc R U . . .
H13H H 0.658620 0.577497 0.891464 0.070 Uiso 1 1 calc R U . . .
C14D C 0.5978(6) 0.6105(5) 0.9880(3) 0.0869(17) Uani 1 1 d . . . . .
H14E H 0.518336 0.579319 0.978357 0.104 Uiso 1 1 calc R U . . .
C15D C 0.6426(10) 0.6242(7) 1.0491(4) 0.154(4) Uani 1 1 d . . . . .
H15I H 0.721814 0.655046 1.061989 0.185 Uiso 1 1 calc R U . . .
H15J H 0.597413 0.603615 1.082489 0.185 Uiso 1 1 calc R U . . .
Cl1 Cl 0.8843(4) 0.8904(3) 0.0639(2) 0.0929(12) Uani 0.5 1 d D . P D 1
Cl2 Cl 0.8275(4) 0.9293(3) 0.04333(18) 0.0871(11) Uani 0.5 1 d D . P D 1
O1 O 0.8525(9) 0.9843(7) 0.1020(5) 0.100(3) Uiso 0.5 1 d D . P D 1
O2 O 1.0142(10) 0.8877(10) 0.0609(7) 0.159(5) Uiso 0.5 1 d D . P D 1
O3 O 0.8498(12) 0.8200(9) 0.1039(6) 0.155(5) Uiso 0.5 1 d D . P D 1
O4 O 0.8213(11) 0.8561(8) -0.0029(5) 0.105(4) Uiso 0.5 1 d D . P D 1
O5 O 0.9645(10) 0.9433(10) 0.0432(7) 0.151(5) Uiso 0.5 1 d D . P D 1
O6 O 0.8115(16) 1.0208(10) 0.0108(9) 0.220(7) Uiso 0.5 1 d D . P D 1
O7 O 0.7843(18) 0.9526(15) 0.1062(7) 0.252(10) Uiso 0.5 1 d D . P D 1
O8 O 0.7723(12) 0.8616(9) -0.0095(6) 0.131(5) Uiso 0.5 1 d D . P D 1
O9 O 0.7010(12) 1.0573(10) -0.0161(7) 0.150(4) Uiso 0.5 1 d D . P E 2
C1 C 0.5804(18) 1.0754(16) -0.0012(12) 0.169(8) Uiso 0.5 1 d D . P E 2
C2 C 0.4853(15) 1.0114(15) -0.0336(10) 0.145(7) Uiso 0.5 1 d D . P E 2

loop_
_atom_site_aniso_label
_atom_site_aniso_U_11
_atom_site_aniso_U_22
_atom_site_aniso_U_33
_atom_site_aniso_U_23
_atom_site_aniso_U_13
_atom_site_aniso_U_12
Cu1 0.0439(2) 0.0339(2) 0.0392(2) 0.00468(16) -0.00827(17) 0.00251(17)
Cu2 0.0420(2) 0.0395(2) 0.0383(2) 0.00711(17) -0.00521(17) -0.00222(17)
Cu3 0.0384(2) 0.0351(2) 0.0393(2) 0.00877(16) -0.00432(17) -0.00019(16)
Cu4 0.0418(2) 0.0369(2) 0.0385(2) 0.01037(17) -0.00637(17) -0.00128(17)
S1A 0.0561(6) 0.0387(4) 0.0534(5) -0.0022(4) -0.0176(4) 0.0104(4)
S1B 0.0496(5) 0.0538(6) 0.0556(6) 0.0077(5) -0.0127(4) 0.0025(4)
S1C 0.0499(5) 0.0372(4) 0.0554(5) 0.0067(4) -0.0124(4) 0.0020(4)
S1D 0.0502(5) 0.0461(5) 0.0502(5) 0.0089(4) -0.0140(4) 0.0024(4)
N1A 0.0498(18) 0.0409(16) 0.0517(18) 0.0005(14) -0.0141(14) 0.0045(13)
C2A 0.0431(18) 0.0345(15) 0.0344(16) 0.0075(13) -0.0016(13) -0.0008(13)
N3A 0.0387(15) 0.0365(14) 0.0422(15) 0.0050(12) -0.0084(12) 0.0033(11)
N4A 0.0380(14) 0.0356(14) 0.0347(13) 0.0085(11) 0.0020(11) 0.0034(11)
C5A 0.0439(18) 0.0353(16) 0.0416(18) 0.0096(14) -0.0014(14) 0.0057(14)
C6A 0.0461(19) 0.0330(15) 0.0402(17) 0.0087(13) 0.0042(14) -0.0002(13)
C7A 0.048(2) 0.0377(17) 0.056(2) 0.0125(16) 0.0046(17) 0.0038(15)
C8A 0.054(2) 0.0341(17) 0.060(2) 0.0099(16) 0.0085(18) 0.0011(15)
C9A 0.0470(19) 0.0330(15) 0.0371(16) 0.0104(13) 0.0055(14) 0.0005(13)
C10A 0.063(3) 0.0340(19) 0.092(3) 0.008(2) 0.005(2) 0.0070(18)
C11A 0.208(9) 0.064(4) 0.115(5) 0.044(4) 0.018(6) 0.049(5)
C11B 0.077(4) 0.051(3) 0.334(14) 0.012(5) 0.041(6) 0.019(3)
C11C 0.146(6) 0.042(3) 0.121(5) 0.003(3) -0.005(5) 0.014(3)
O12A 0.0447(13) 0.0332(11) 0.0424(13) 0.0078(10) -0.0075(10) 0.0002(10)
C13A 0.051(2) 0.0433(19) 0.046(2) -0.0002(16) -0.0002(16) -0.0004(16)
C14A 0.113(5) 0.054(3) 0.098(4) 0.010(3) 0.047(4) 0.003(3)
C15A 0.148(8) 0.074(5) 0.259(12) 0.079(6) 0.067(8) 0.023(5)
O16A 0.0479(14) 0.0359(12) 0.0555(15) 0.0043(11) -0.0147(12) 0.0028(11)
C17A 0.050(2) 0.047(2) 0.064(3) 0.0059(19) -0.0060(19) 0.0121(17)
C18A 0.104(5) 0.073(4) 0.138(6) 0.054(4) 0.013(4) 0.009(3)
N1B 0.049(2) 0.074(2) 0.053(2) 0.0048(18) -0.0106(16) -0.0010(17)
C2B 0.0368(18) 0.066(2) 0.0366(18) 0.0077(17) 0.0024(14) -0.0034(17)
N3B 0.0509(19) 0.0484(18) 0.0501(18) 0.0025(15) -0.0132(15) -0.0098(15)
N4B 0.0448(17) 0.0471(17) 0.0397(15) 0.0070(13) -0.0037(13) -0.0074(13)
C5B 0.056(2) 0.0385(18) 0.046(2) 0.0028(15) -0.0028(17) -0.0086(16)
C6B 0.051(2) 0.0350(16) 0.0424(18) 0.0056(14) 0.0019(15) -0.0035(15)
C7B 0.057(2) 0.0356(18) 0.055(2) 0.0022(16) 0.0066(18) -0.0055(16)
C13B 0.048(2) 0.099(4) 0.067(3) 0.007(3) -0.011(2) 0.014(2)
C14B 0.103(6) 0.204(10) 0.096(5) 0.077(6) 0.003(4) 0.045(6)
C15B 0.135(14) 0.32(4) 0.124(16) 0.14(2) -0.022(13) -0.049(17)
C15E 0.135(14) 0.32(4) 0.124(16) 0.14(2) -0.022(13) -0.049(17)
N1C 0.0469(17) 0.0381(15) 0.0582(19) 0.0038(14) -0.0115(15) -0.0023(13)
C2C 0.0360(16) 0.0363(16) 0.0386(17) 0.0083(13) 0.0026(13) -0.0039(13)
N3C 0.0354(14) 0.0372(14) 0.0480(16) 0.0089(12) -0.0077(12) -0.0038(11)
N4C 0.0345(14) 0.0375(14) 0.0372(14) 0.0099(11) 0.0006(11) -0.0016(11)
C5C 0.0388(18) 0.0394(17) 0.055(2) 0.0146(16) -0.0053(16) 0.0038(14)
C6C 0.0398(18) 0.0361(16) 0.0439(18) 0.0100(14) -0.0009(14) 0.0012(13)
C7C 0.0423(19) 0.0409(18) 0.059(2) 0.0142(17) -0.0037(16) 0.0039(15)
C8C 0.047(2) 0.0372(17) 0.057(2) 0.0135(16) 0.0031(17) 0.0060(15)
C9C 0.0376(17) 0.0356(16) 0.0373(16) 0.0108(13) 0.0047(13) 0.0022(13)
C10C 0.078(2) 0.0450(16) 0.097(3) 0.0160(17) -0.003(2) 0.0124(16)
C11D 0.098(5) 0.062(3) 0.147(6) 0.025(4) -0.033(4) 0.026(3)
C11E 0.151(7) 0.110(5) 0.222(9) 0.126(6) 0.096(7) 0.060(5)
C11F 0.078(2) 0.0450(16) 0.097(3) 0.0160(17) -0.003(2) 0.0124(16)
O12C 0.0442(13) 0.0314(11) 0.0412(12) 0.0090(10) -0.0084(10) 0.0000(9)
C13C 0.049(2) 0.0411(19) 0.066(3) 0.0006(18) -0.0105(19) -0.0001(16)
C14C 0.111(5) 0.064(3) 0.099(4) 0.044(3) 0.004(4) -0.010(3)
C15C 0.120(6) 0.099(5) 0.214(10) 0.073(6) 0.014(6) -0.033(5)
O16C 0.0497(15) 0.0374(12) 0.0502(14) 0.0146(11) -0.0146(11) -0.0025(11)
C17C 0.055(2) 0.0362(18) 0.058(2) 0.0038(16) -0.0155(18) 0.0092(16)
C18C 0.095(4) 0.061(3) 0.086(4) 0.038(3) 0.007(3) 0.008(3)
N1D 0.059(2) 0.057(2) 0.0534(19) 0.0166(16) -0.0215(16) -0.0090(16)
C2D 0.0451(19) 0.0484(19) 0.0333(16) 0.0132(14) -0.0031(14) -0.0062(15)
N3D 0.0498(18) 0.0457(17) 0.0411(16) 0.0099(13) -0.0112(13) -0.0093(14)
N4D 0.0443(16) 0.0396(15) 0.0371(14) 0.0093(12) -0.0017(12) -0.0039(12)
C5D 0.048(2) 0.0368(17) 0.0401(18) 0.0060(14) 0.0017(15) -0.0015(14)
C6D 0.0416(18) 0.0364(16) 0.0365(16) 0.0068(13) 0.0023(13) -0.0014(13)
C7D 0.049(2) 0.0352(17) 0.049(2) 0.0072(15) 0.0051(16) 0.0021(14)
C13D 0.049(2) 0.064(3) 0.054(2) 0.005(2) -0.0126(18) 0.0052(19)
C14D 0.094(4) 0.091(4) 0.083(4) 0.044(3) -0.007(3) -0.002(3)
C15D 0.227(11) 0.157(8) 0.082(5) 0.056(5) -0.008(6) -0.040(8)
Cl1 0.112(3) 0.072(2) 0.080(2) -0.0140(17) 0.022(2) -0.0251(19)
Cl2 0.113(3) 0.066(2) 0.0649(19) -0.0210(15) 0.0222(18) -0.0313(18)

loop_
_atom_type_symbol
_atom_type_description
_atom_type_scat_dispersion_real
_atom_type_scat_dispersion_imag
_atom_type_scat_source
C C 0.0033 0.0016 'International Tables Vol C Tables 4.2.6.8 and 6.1.1.4'
H H 0.0000 0.0000 'International Tables Vol C Tables 4.2.6.8 and 6.1.1.4'
Cl Cl 0.1484 0.1585 'International Tables Vol C Tables 4.2.6.8 and 6.1.1.4'
Cu Cu 0.3201 1.2651 'International Tables Vol C Tables 4.2.6.8 and 6.1.1.4'
N N 0.0061 0.0033 'International Tables Vol C Tables 4.2.6.8 and 6.1.1.4'
O O 0.0106 0.0060 'International Tables Vol C Tables 4.2.6.8 and 6.1.1.4'
S S 0.1246 0.1234 'International Tables Vol C Tables 4.2.6.8 and 6.1.1.4'

loop_
_geom_angle_atom_site_label_1
_geom_angle_atom_site_label_2
_geom_angle_atom_site_label_3
_geom_angle
_geom_angle_site_symmetry_1
_geom_angle_site_symmetry_3
_geom_angle_publ_flag
S1A Cu1 Cu2 138.37(3) . . ?
N4A Cu1 Cu2 132.54(8) . . ?
N4A Cu1 S1A 88.39(9) . . ?
N4A Cu1 O12A 92.45(11) . . ?
O12A Cu1 Cu2 40.09(7) . . ?
O12A Cu1 S1A 171.68(9) . . ?
O16A Cu1 Cu2 37.25(7) . . ?
O16A Cu1 S1A 101.37(8) . . ?
O16A Cu1 N4A 169.37(11) . . ?
O16A Cu1 O12A 77.28(10) . . ?
S1B Cu2 Cu1 139.90(3) . . ?
O12A Cu2 Cu1 40.16(7) . . ?
O12A Cu2 S1B 178.36(8) . . ?
O16A Cu2 Cu1 38.20(8) . . ?
O16A Cu2 S1B 101.86(8) . . ?
O16A Cu2 O12A 78.30(10) . . ?
O16A Cu2 N4B 169.55(13) . . ?
N4B Cu2 Cu1 131.35(10) . . ?
N4B Cu2 S1B 88.56(10) . . ?
N4B Cu2 O12A 91.26(12) . . ?
S1C Cu3 Cu4 140.47(3) . . ?
N4C Cu3 Cu4 132.15(8) . . ?
N4C Cu3 S1C 87.38(9) . . ?
N4C Cu3 O12C 92.39(11) . . ?
O12C Cu3 Cu4 39.76(7) . . ?
O12C Cu3 S1C 179.49(9) . . ?
O16C Cu3 Cu4 37.87(7) . . ?
O16C Cu3 S1C 102.61(8) . . ?
O16C Cu3 N4C 169.83(11) . . ?
O16C Cu3 O12C 77.61(10) . . ?
S1D Cu4 Cu3 140.15(3) . . ?
O12C Cu4 Cu3 39.80(7) . . ?
O12C Cu4 S1D 175.89(8) . . ?
O16C Cu4 Cu3 37.98(7) . . ?
O16C Cu4 S1D 102.44(8) . . ?
O16C Cu4 O12C 77.76(10) . . ?
O16C Cu4 N4D 170.01(12) . . ?
N4D Cu4 Cu3 132.36(9) . . ?
N4D Cu4 S1D 87.39(9) . . ?
N4D Cu4 O12C 92.57(11) . . ?
C2A S1A Cu1 93.72(11) . . ?
C2B S1B Cu2 94.97(14) . . ?
C2C S1C Cu3 93.76(11) . . ?
C2D S1D Cu4 93.73(13) . . ?
C2A N1A H1A 118.0 . . ?
C2A N1A C13A 124.0(3) . . ?
C13A N1A H1A 118.0 . . ?
N1A C2A S1A 118.2(3) . . ?
N3A C2A S1A 125.1(3) . . ?
N3A C2A N1A 116.6(3) . . ?
C2A N3A H3A 123.1 . . ?
C2A N3A N4A 113.7(3) . . ?
N4A N3A H3A 123.1 . . ?
N3A N4A Cu1 118.9(2) . . ?
C5A N4A Cu1 125.1(2) . . ?
C5A N4A N3A 116.0(3) . . ?
N4A C5A H5A 116.4 . . ?
N4A C5A C6A 127.2(3) . . ?
C6A C5A H5A 116.4 . . ?
C7A C6A C5A 116.4(3) . . ?
C7A C6A C9A 119.4(3) . . ?
C9A C6A C5A 124.2(3) . . ?
C6A C7A H7A 118.4 . . ?
C8A C7A C6A 123.3(4) . . ?
C8A C7A H7A 118.4 . . ?
C7A C8A C10A 120.8(4) . . ?
C7B C8A C7A 116.6(3) . . ?
C7B C8A C10A 122.6(4) . . ?
C6A C9A C6B 118.2(3) . . ?
O12A C9A C6A 121.0(3) . . ?
O12A C9A C6B 120.8(3) . . ?
C11A C10A C8A 107.9(4) . . ?
C11B C10A C8A 110.2(4) . . ?
C11B C10A C11A 110.9(7) . . ?
C11B C10A C11C 109.0(6) . . ?
C11C C10A C8A 112.0(4) . . ?
C11C C10A C11A 106.8(5) . . ?
C10A C11A H11A 109.5 . . ?
C10A C11A H11B 109.5 . . ?
C10A C11A H11C 109.5 . . ?
H11A C11A H11B 109.5 . . ?
H11A C11A H11C 109.5 . . ?
H11B C11A H11C 109.5 . . ?
C10A C11B H11D 109.5 . . ?
C10A C11B H11E 109.5 . . ?
C10A C11B H11F 109.5 . . ?
H11D C11B H11E 109.5 . . ?
H11D C11B H11F 109.5 . . ?
H11E C11B H11F 109.5 . . ?
C10A C11C H11G 109.5 . . ?
C10A C11C H11H 109.5 . . ?
C10A C11C H11I 109.5 . . ?
H11G C11C H11H 109.5 . . ?
H11G C11C H11I 109.5 . . ?
H11H C11C H11I 109.5 . . ?
Cu2 O12A Cu1 99.75(11) . . ?
C9A O12A Cu1 129.6(2) . . ?
C9A O12A Cu2 130.2(2) . . ?
N1A C13A H13A 108.7 . . ?
N1A C13A H13B 108.7 . . ?
N1A C13A C14A 114.2(4) . . ?
H13A C13A H13B 107.6 . . ?
C14A C13A H13A 108.7 . . ?
C14A C13A H13B 108.7 . . ?
C13A C14A H14A 113.5 . . ?
C15A C14A C13A 133.1(7) . . ?
C15A C14A H14A 113.5 . . ?
C14A C15A H15A 120.0 . . ?
C14A C15A H15B 120.0 . . ?
H15A C15A H15B 120.0 . . ?
Cu2 O16A Cu1 104.55(12) . . ?
C17A O16A Cu1 126.8(2) . . ?
C17A O16A Cu2 128.6(2) . . ?
O16A C17A H17A 109.4 . . ?
O16A C17A H17B 109.4 . . ?
O16A C17A C18A 111.0(4) . . ?
H17A C17A H17B 108.0 . . ?
C18A C17A H17A 109.4 . . ?
C18A C17A H17B 109.4 . . ?
C17A C18A H18A 109.5 . . ?
C17A C18A H18B 109.5 . . ?
C17A C18A H18C 109.5 . . ?
H18A C18A H18B 109.5 . . ?
H18A C18A H18C 109.5 . . ?
H18B C18A H18C 109.5 . . ?
C2B N1B H1B 117.0 . . ?
C2B N1B C13B 126.1(4) . . ?
C13B N1B H1B 117.0 . . ?
N1B C2B S1B 120.9(4) . . ?
N1B C2B N3B 118.6(4) . . ?
N3B C2B S1B 120.5(3) . . ?
C2B N3B H3B 119.7 . . ?
C2B N3B N4B 120.7(3) . . ?
N4B N3B H3B 119.7 . . ?
N3B N4B Cu2 115.2(3) . . ?
C5B N4B Cu2 127.2(3) . . ?
C5B N4B N3B 117.5(3) . . ?
N4B C5B H5B 116.8 . . ?
N4B C5B C6B 126.5(3) . . ?
C6B C5B H5B 116.8 . . ?
C9A C6B C5B 123.9(3) . . ?
C7B C6B C9A 119.4(4) . . ?
C7B C6B C5B 116.7(3) . . ?
C8A C7B C6B 123.1(4) . . ?
C8A C7B H7B 118.4 . . ?
C6B C7B H7B 118.4 . . ?
N1B C13B H13C 108.5 . . ?
N1B C13B H13D 108.5 . . ?
N1B C13B C14B 115.2(5) . . ?
H13C C13B H13D 107.5 . . ?
C14B C13B H13C 108.5 . . ?
C14B C13B H13D 108.5 . . ?
C13B C14B H14B 112.2 . . ?
C13B C14B H14C 120.8 . . ?
C15B C14B C13B 136(2) . . ?
C15B C14B H14B 112.2 . . ?
C15E C14B C13B 118.4(19) . . ?
C15E C14B H14C 120.8 . . ?
C14B C15B H15C 120.0 . . ?
C14B C15B H15D 120.0 . . ?
H15C C15B H15D 120.0 . . ?
C14B C15E H15E 120.0 . . ?
C14B C15E H15F 120.0 . . ?
H15E C15E H15F 120.0 . . ?
C2C N1C H1C 117.3 . . ?
C2C N1C C13C 125.3(3) . . ?
C13C N1C H1C 117.3 . . ?
N1C C2C S1C 118.9(3) . . ?
N3C C2C S1C 124.8(3) . . ?
N3C C2C N1C 116.3(3) . . ?
C2C N3C N4C 113.9(3) . . ?
N3C N4C Cu3 120.1(2) . . ?
C5C N4C Cu3 124.6(2) . . ?
C5C N4C N3C 115.3(3) . . ?
N4C C5C H5C 116.0 . . ?
N4C C5C C6C 128.0(3) . . ?
C6C C5C H5C 116.0 . . ?
C7C C6C C5C 116.8(3) . . ?
C7C C6C C9C 118.7(3) . . ?
C9C C6C C5C 124.5(3) . . ?
C6C C7C H7C 118.1 . . ?
C8C C7C C6C 123.9(4) . . ?
C8C C7C H7C 118.1 . . ?
C7C C8C C10C 122.3(4) . . ?
C7C C8C C7D 116.4(3) . . ?
C7D C8C C10C 121.2(4) . . ?
C6C C9C C6D 118.5(3) . . ?
O12C C9C C6C 120.3(3) . . ?
O12C C9C C6D 121.2(3) . . ?
C8C C10C C11F 110.1(4) . . ?
C11D C10C C8C 111.3(4) . . ?
C11D C10C C11F 104.1(5) . . ?
C11E C10C C8C 108.4(4) . . ?
C11E C10C C11D 112.6(6) . . ?
C11E C10C C11F 110.3(5) . . ?
C10C C11D H11J 109.5 . . ?
C10C C11D H11K 109.5 . . ?
C10C C11D H11L 109.5 . . ?
H11J C11D H11K 109.5 . . ?
H11J C11D H11L 109.5 . . ?
H11K C11D H11L 109.5 . . ?
C10C C11E H11M 109.5 . . ?
C10C C11E H11N 109.5 . . ?
C10C C11E H11O 109.5 . . ?
H11M C11E H11N 109.5 . . ?
H11M C11E H11O 109.5 . . ?
H11N C11E H11O 109.5 . . ?
C10C C11F H11P 109.5 . . ?
C10C C11F H11Q 109.5 . . ?
C10C C11F H11R 109.5 . . ?
H11P C11F H11Q 109.5 . . ?
H11P C11F H11R 109.5 . . ?
H11Q C11F H11R 109.5 . . ?
Cu4 O12C Cu3 100.44(10) . . ?
C9C O12C Cu3 130.1(2) . . ?
C9C O12C Cu4 129.4(2) . . ?
N1C C13C H13E 109.0 . . ?
N1C C13C H13F 109.0 . . ?
N1C C13C C14C 113.1(4) . . ?
H13E C13C H13F 107.8 . . ?
C14C C13C H13E 109.0 . . ?
C14C C13C H13F 109.0 . . ?
C13C C14C H14D 117.2 . . ?
C15C C14C C13C 125.6(7) . . ?
C15C C14C H14D 117.2 . . ?
C14C C15C H15G 120.0 . . ?
C14C C15C H15H 120.0 . . ?
H15G C15C H15H 120.0 . . ?
Cu4 O16C Cu3 104.15(12) . . ?
C17C O16C Cu3 127.5(2) . . ?
C17C O16C Cu4 125.4(2) . . ?
O16C C17C H17C 109.0 . . ?
O16C C17C H17D 109.0 . . ?
O16C C17C C18C 112.8(3) . . ?
H17C C17C H17D 107.8 . . ?
C18C C17C H17C 109.0 . . ?
C18C C17C H17D 109.0 . . ?
C17C C18C H18D 109.5 . . ?
C17C C18C H18E 109.5 . . ?
C17C C18C H18F 109.5 . . ?
H18D C18C H18E 109.5 . . ?
H18D C18C H18F 109.5 . . ?
H18E C18C H18F 109.5 . . ?
C2D N1D H1D 116.9 . . ?
C2D N1D C13D 126.2(4) . . ?
C13D N1D H1D 116.9 . . ?
N1D C2D S1D 118.3(3) . . ?
N3D C2D S1D 125.2(3) . . ?
N3D C2D N1D 116.6(3) . . ?
C2D N3D N4D 113.5(3) . . ?
N3D N4D Cu4 120.1(2) . . ?
C5D N4D Cu4 125.9(3) . . ?
C5D N4D N3D 114.0(3) . . ?
N4D C5D H5D 116.9 . . ?
N4D C5D C6D 126.3(3) . . ?
C6D C5D H5D 116.9 . . ?
C9C C6D C5D 124.7(3) . . ?
C7D C6D C9C 119.3(3) . . ?
C7D C6D C5D 116.0(3) . . ?
C8C C7D C6D 123.2(3) . . ?
C8C C7D H7D 118.4 . . ?
C6D C7D H7D 118.4 . . ?
N1D C13D H13G 109.3 . . ?
N1D C13D H13H 109.3 . . ?
N1D C13D C14D 111.8(4) . . ?
H13G C13D H13H 107.9 . . ?
C14D C13D H13G 109.3 . . ?
C14D C13D H13H 109.3 . . ?
C13D C14D H14E 116.0 . . ?
C15D C14D C13D 128.0(7) . . ?
C15D C14D H14E 116.0 . . ?
C14D C15D H15I 120.0 . . ?
C14D C15D H15J 120.0 . . ?
H15I C15D H15J 120.0 . . ?
Cl2 Cl1 O1 59.2(5) . . ?
Cl2 Cl1 O2 129.5(8) . . ?
Cl2 Cl1 O3 124.0(7) . . ?
Cl2 Cl1 O4 57.2(6) . . ?
Cl2 Cl1 O5 84.2(7) . . ?
Cl2 Cl1 O7 57.0(7) . . ?
Cl2 Cl1 O8 46.6(5) . . ?
O1 Cl1 O2 111.5(7) . . ?
O1 Cl1 O3 105.0(7) . . ?
O1 Cl1 O7 32.5(8) . . ?
O1 Cl1 O8 104.0(7) . . ?
O2 Cl1 O7 141.2(9) . . ?
O2 Cl1 O8 125.2(7) . . ?
O3 Cl1 O2 106.5(8) . . ?
O3 Cl1 O7 81.5(8) . . ?
O3 Cl1 O8 102.7(7) . . ?
O4 Cl1 O1 116.2(7) . . ?
O4 Cl1 O2 110.8(7) . . ?
O4 Cl1 O3 106.0(7) . . ?
O4 Cl1 O7 102.7(9) . . ?
O4 Cl1 O8 14.9(7) . . ?
O5 Cl1 O1 83.3(7) . . ?
O5 Cl1 O2 45.9(7) . . ?
O5 Cl1 O3 151.2(9) . . ?
O5 Cl1 O4 94.2(8) . . ?
O5 Cl1 O7 114.4(10) . . ?
O5 Cl1 O8 101.8(7) . . ?
O7 Cl1 O8 87.8(8) . . ?
Cl1 Cl2 O1 79.4(6) . . ?
Cl1 Cl2 O3 34.0(5) . . ?
Cl1 Cl2 O4 80.8(6) . . ?
Cl1 Cl2 O5 56.5(7) . . ?
Cl1 Cl2 O6 146.1(8) . . ?
Cl1 Cl2 O7 86.4(10) . . ?
Cl1 Cl2 O8 101.6(7) . . ?
O1 Cl2 O3 80.0(6) . . ?
O1 Cl2 O5 80.6(7) . . ?
O1 Cl2 O6 90.8(8) . . ?
O1 Cl2 O7 38.8(9) . . ?
O1 Cl2 O8 162.3(8) . . ?
O4 Cl2 O1 159.7(8) . . ?
O4 Cl2 O3 81.1(6) . . ?
O4 Cl2 O5 92.1(8) . . ?
O4 Cl2 O6 108.3(9) . . ?
O4 Cl2 O7 135.3(11) . . ?
O4 Cl2 O8 24.8(8) . . ?
O5 Cl2 O3 90.3(7) . . ?
O5 Cl2 O6 90.1(8) . . ?
O6 Cl2 O3 170.6(7) . . ?
O7 Cl2 O3 65.5(9) . . ?
O7 Cl2 O5 115.7(10) . . ?
O7 Cl2 O6 106.1(10) . . ?
O8 Cl2 O3 91.0(7) . . ?
O8 Cl2 O5 114.9(8) . . ?
O8 Cl2 O6 97.3(8) . . ?
O8 Cl2 O7 123.6(10) . . ?
Cl1 O1 O5 44.4(5) . . ?
Cl2 O1 Cl1 41.4(3) . . ?
Cl2 O1 O5 56.0(5) . . ?
O7 O1 Cl1 85.2(15) . . ?
O7 O1 Cl2 77.0(12) . . ?
O7 O1 O5 127.4(15) . . ?
O5 O2 Cl1 58.6(8) . . ?
Cl1 O3 Cl2 22.0(3) . . ?
Cl2 O4 Cl1 42.1(4) . . ?
O8 O4 Cl1 124(2) . . ?
O8 O4 Cl2 90(2) . . ?
Cl1 O5 Cl2 39.3(4) . . ?
Cl1 O5 O1 52.2(5) . . ?
Cl2 O5 O1 43.3(4) . . ?
O2 O5 Cl1 75.6(11) . . ?
O2 O5 Cl2 114.5(12) . . ?
O2 O5 O1 109.1(12) . . ?
Cl2 O7 Cl1 36.6(4) . . ?
O1 O7 Cl1 62.3(12) . . ?
O1 O7 Cl2 64.2(10) . . ?
Cl2 O8 Cl1 31.8(4) . . ?
O4 O8 Cl1 41.0(16) . . ?
O4 O8 Cl2 65.4(16) . . ?
O9 C1 C2 113.3(17) . 2_675 ?
C2 C1 O9 120.7(17) . . ?
C2 C1 C2 56.1(17) . 2_675 ?
C1 C2 C2 72.8(17) . 2_675 ?

loop_
_geom_bond_atom_site_label_1
_geom_bond_atom_site_label_2
_geom_bond_distance
_geom_bond_site_symmetry_2
_geom_bond_publ_flag
Cu1 Cu2 2.9987(6) . ?
Cu1 S1A 2.1937(10) . ?
Cu1 N4A 1.934(3) . ?
Cu1 O12A 1.962(2) . ?
Cu1 O16A 1.916(3) . ?
Cu2 S1B 2.2338(11) . ?
Cu2 O12A 1.959(2) . ?
Cu2 O16A 1.875(2) . ?
Cu2 N4B 1.924(3) . ?
Cu3 Cu4 3.0134(6) . ?
Cu3 S1C 2.2157(10) . ?
Cu3 N4C 1.934(3) . ?
Cu3 O12C 1.961(2) . ?
Cu3 O16C 1.912(2) . ?
Cu4 S1D 2.2212(10) . ?
Cu4 O12C 1.960(2) . ?
Cu4 O16C 1.908(2) . ?
Cu4 N4D 1.932(3) . ?
S1A C2A 1.739(4) . ?
S1B C2B 1.717(4) . ?
S1C C2C 1.755(4) . ?
S1D C2D 1.751(4) . ?
N1A H1A 0.8600 . ?
N1A C2A 1.344(4) . ?
N1A C13A 1.438(5) . ?
C2A N3A 1.325(4) . ?
N3A H3A 0.8600 . ?
N3A N4A 1.377(4) . ?
N4A C5A 1.295(4) . ?
C5A H5A 0.9300 . ?
C5A C6A 1.452(5) . ?
C6A C7A 1.397(5) . ?
C6A C9A 1.411(5) . ?
C7A H7A 0.9300 . ?
C7A C8A 1.396(5) . ?
C8A C10A 1.544(5) . ?
C8A C7B 1.376(6) . ?
C9A O12A 1.317(4) . ?
C9A C6B 1.423(5) . ?
C10A C11A 1.524(8) . ?
C10A C11B 1.490(8) . ?
C10A C11C 1.520(8) . ?
C11A H11A 0.9600 . ?
C11A H11B 0.9600 . ?
C11A H11C 0.9600 . ?
C11B H11D 0.9600 . ?
C11B H11E 0.9600 . ?
C11B H11F 0.9600 . ?
C11C H11G 0.9600 . ?
C11C H11H 0.9600 . ?
C11C H11I 0.9600 . ?
C13A H13A 0.9700 . ?
C13A H13B 0.9700 . ?
C13A C14A 1.483(7) . ?
C14A H14A 0.9300 . ?
C14A C15A 1.178(8) . ?
C15A H15A 0.9300 . ?
C15A H15B 0.9300 . ?
O16A C17A 1.404(4) . ?
C17A H17A 0.9700 . ?
C17A H17B 0.9700 . ?
C17A C18A 1.474(7) . ?
C18A H18A 0.9600 . ?
C18A H18B 0.9600 . ?
C18A H18C 0.9600 . ?
N1B H1B 0.8600 . ?
N1B C2B 1.312(5) . ?
N1B C13B 1.449(6) . ?
C2B N3B 1.322(5) . ?
N3B H3B 0.8600 . ?
N3B N4B 1.375(4) . ?
N4B C5B 1.283(5) . ?
C5B H5B 0.9300 . ?
C5B C6B 1.437(5) . ?
C6B C7B 1.403(5) . ?
C7B H7B 0.9300 . ?
C13B H13C 0.9700 . ?
C13B H13D 0.9700 . ?
C13B C14B 1.462(10) . ?
C14B H14B 0.9300 . ?
C14B H14C 0.9300 . ?
C14B C15B 1.298(17) . ?
C14B C15E 1.318(18) . ?
C15B H15C 0.9300 . ?
C15B H15D 0.9300 . ?
C15E H15E 0.9300 . ?
C15E H15F 0.9300 . ?
N1C H1C 0.8600 . ?
N1C C2C 1.346(4) . ?
N1C C13C 1.441(5) . ?
C2C N3C 1.306(4) . ?
N3C N4C 1.377(4) . ?
N4C C5C 1.298(4) . ?
C5C H5C 0.9300 . ?
C5C C6C 1.435(5) . ?
C6C C7C 1.412(5) . ?
C6C C9C 1.413(5) . ?
C7C H7C 0.9300 . ?
C7C C8C 1.372(5) . ?
C8C C10C 1.543(6) . ?
C8C C7D 1.385(5) . ?
C9C O12C 1.321(4) . ?
C9C C6D 1.414(5) . ?
C10C C11D 1.516(8) . ?
C10C C11E 1.487(8) . ?
C10C C11F 1.558(7) . ?
C11D H11J 0.9600 . ?
C11D H11K 0.9600 . ?
C11D H11L 0.9600 . ?
C11E H11M 0.9600 . ?
C11E H11N 0.9600 . ?
C11E H11O 0.9600 . ?
C11F H11P 0.9600 . ?
C11F H11Q 0.9600 . ?
C11F H11R 0.9600 . ?
C13C H13E 0.9700 . ?
C13C H13F 0.9700 . ?
C13C C14C 1.484(7) . ?
C14C H14D 0.9300 . ?
C14C C15C 1.259(9) . ?
C15C H15G 0.9300 . ?
C15C H15H 0.9300 . ?
O16C C17C 1.410(4) . ?
C17C H17C 0.9700 . ?
C17C H17D 0.9700 . ?
C17C C18C 1.493(7) . ?
C18C H18D 0.9600 . ?
C18C H18E 0.9600 . ?
C18C H18F 0.9600 . ?
N1D H1D 0.8600 . ?
N1D C2D 1.347(5) . ?
N1D C13D 1.443(5) . ?
C2D N3D 1.311(5) . ?
N3D N4D 1.385(4) . ?
N4D C5D 1.297(5) . ?
C5D H5D 0.9300 . ?
C5D C6D 1.450(5) . ?
C6D C7D 1.406(5) . ?
C7D H7D 0.9300 . ?
C13D H13G 0.9700 . ?
C13D H13H 0.9700 . ?
C13D C14D 1.484(7) . ?
C14D H14E 0.9300 . ?
C14D C15D 1.226(9) . ?
C15D H15I 0.9300 . ?
C15D H15J 0.9300 . ?
Cl1 Cl2 0.950(5) . ?
Cl1 O1 1.412(9) . ?
Cl1 O2 1.419(10) . ?
Cl1 O3 1.417(10) . ?
Cl1 O4 1.400(9) . ?
Cl1 O5 1.251(12) . ?
Cl1 O7 1.590(16) . ?
Cl1 O8 1.767(13) . ?
Cl2 O1 1.234(9) . ?
Cl2 O3 2.102(11) . ?
Cl2 O4 1.192(10) . ?
Cl2 O5 1.492(11) . ?
Cl2 O6 1.526(12) . ?
Cl2 O7 1.336(12) . ?
Cl2 O8 1.311(10) . ?
O1 O5 1.775(15) . ?
O1 O7 0.858(19) . ?
O2 O5 1.052(16) . ?
O4 O8 0.550(18) . ?
O9 C1 1.389(15) . ?
C1 C2 1.65(3) 2_675 ?
C1 C2 1.341(16) . ?
C2 C2 1.43(4) 2_675 ?

loop_
_geom_torsion_atom_site_label_1
_geom_torsion_atom_site_label_2
_geom_torsion_atom_site_label_3
_geom_torsion_atom_site_label_4
_geom_torsion
_geom_torsion_site_symmetry_1
_geom_torsion_site_symmetry_2
_geom_torsion_site_symmetry_3
_geom_torsion_site_symmetry_4
_geom_torsion_publ_flag
Cu1 Cu2 O16A C17A -177.5(4) . . . . ?
Cu1 S1A C2A N1A -178.8(3) . . . . ?
Cu1 S1A C2A N3A -1.2(3) . . . . ?
Cu1 N4A C5A C6A 0.7(5) . . . . ?
Cu1 O16A C17A C18A 88.9(5) . . . . ?
Cu2 S1B C2B N1B -179.7(3) . . . . ?
Cu2 S1B C2B N3B 1.2(3) . . . . ?
Cu2 O16A C17A C18A -94.1(5) . . . . ?
Cu2 N4B C5B C6B 3.8(6) . . . . ?
Cu3 S1C C2C N1C 178.3(3) . . . . ?
Cu3 S1C C2C N3C 0.5(3) . . . . ?
Cu3 N4C C5C C6C -0.8(6) . . . . ?
Cu3 O16C C17C C18C -84.2(4) . . . . ?
Cu4 S1D C2D N1D -178.6(3) . . . . ?
Cu4 S1D C2D N3D -0.6(3) . . . . ?
Cu4 O16C C17C C18C 73.5(4) . . . . ?
Cu4 N4D C5D C6D -2.7(5) . . . . ?
S1A C2A N3A N4A -1.1(5) . . . . ?
S1B Cu2 O16A Cu1 -175.66(10) . . . . ?
S1B Cu2 O16A C17A 6.8(4) . . . . ?
S1B C2B N3B N4B -3.3(5) . . . . ?
S1C C2C N3C N4C -1.9(5) . . . . ?
S1D C2D N3D N4D -1.5(5) . . . . ?
N1A C2A N3A N4A 176.5(3) . . . . ?
N1A C13A C14A C15A -172.3(10) . . . . ?
C2A N1A C13A C14A -91.8(5) . . . . ?
C2A N3A N4A Cu1 3.5(4) . . . . ?
C2A N3A N4A C5A -174.9(3) . . . . ?
N3A N4A C5A C6A 179.0(3) . . . . ?
N4A C5A C6A C7A 177.1(4) . . . . ?
N4A C5A C6A C9A -2.3(6) . . . . ?
C5A C6A C7A C8A -178.5(4) . . . . ?
C5A C6A C9A O12A -2.1(5) . . . . ?
C5A C6A C9A C6B 179.1(3) . . . . ?
C6A C7A C8A C10A -178.9(4) . . . . ?
C6A C7A C8A C7B -0.1(6) . . . . ?
C6A C9A O12A Cu1 7.8(5) . . . . ?
C6A C9A O12A Cu2 178.5(2) . . . . ?
C6A C9A C6B C5B 178.9(3) . . . . ?
C6A C9A C6B C7B -1.2(5) . . . . ?
C7A C6A C9A O12A 178.6(3) . . . . ?
C7A C6A C9A C6B -0.2(5) . . . . ?
C7A C8A C10A C11A 71.0(6) . . . . ?
C7A C8A C10A C11B -50.3(7) . . . . ?
C7A C8A C10A C11C -171.7(5) . . . . ?
C7A C8A C7B C6B -1.4(6) . . . . ?
C9A C6A C7A C8A 0.9(6) . . . . ?
C9A C6B C7B C8A 2.0(6) . . . . ?
C10A C8A C7B C6B 177.4(4) . . . . ?
O12A Cu2 O16A Cu1 2.67(12) . . . . ?
O12A Cu2 O16A C17A -174.9(4) . . . . ?
O12A C9A C6B C5B 0.1(6) . . . . ?
O12A C9A C6B C7B -180.0(3) . . . . ?
C13A N1A C2A S1A 5.1(5) . . . . ?
C13A N1A C2A N3A -172.7(4) . . . . ?
N1B C2B N3B N4B 177.5(3) . . . . ?
N1B C13B C14B C15B -19(3) . . . . ?
N1B C13B C14B C15E 21.6(19) . . . . ?
C2B N1B C13B C14B 81.6(7) . . . . ?
C2B N3B N4B Cu2 3.8(5) . . . . ?
C2B N3B N4B C5B -172.7(4) . . . . ?
N3B N4B C5B C6B 179.8(4) . . . . ?
N4B Cu2 O16A Cu1 0.1(8) . . . . ?
N4B Cu2 O16A C17A -177.4(6) . . . . ?
N4B C5B C6B C9A -0.6(7) . . . . ?
N4B C5B C6B C7B 179.4(4) . . . . ?
C5B C6B C7B C8A -178.0(4) . . . . ?
C6B C9A O12A Cu1 -173.4(2) . . . . ?
C6B C9A O12A Cu2 -2.8(5) . . . . ?
C7B C8A C10A C11A -107.7(6) . . . . ?
C7B C8A C10A C11B 131.0(6) . . . . ?
C7B C8A C10A C11C 9.6(7) . . . . ?
C13B N1B C2B S1B 5.6(6) . . . . ?
C13B N1B C2B N3B -175.2(4) . . . . ?
N1C C2C N3C N4C -179.7(3) . . . . ?
N1C C13C C14C C15C 136.4(7) . . . . ?
C2C N1C C13C C14C 100.4(5) . . . . ?
C2C N3C N4C Cu3 2.4(4) . . . . ?
C2C N3C N4C C5C -178.5(3) . . . . ?
N3C N4C C5C C6C -179.9(4) . . . . ?
N4C C5C C6C C7C 178.6(4) . . . . ?
N4C C5C C6C C9C 0.7(6) . . . . ?
C5C C6C C7C C8C -178.1(4) . . . . ?
C5C C6C C9C O12C 1.1(6) . . . . ?
C5C C6C C9C C6D -179.4(3) . . . . ?
C6C C7C C8C C10C 173.0(4) . . . . ?
C6C C7C C8C C7D -2.7(6) . . . . ?
C6C C9C O12C Cu3 -2.6(5) . . . . ?
C6C C9C O12C Cu4 -179.5(2) . . . . ?
C6C C9C C6D C5D 179.6(3) . . . . ?
C6C C9C C6D C7D -2.4(5) . . . . ?
C7C C6C C9C O12C -176.8(3) . . . . ?
C7C C6C C9C C6D 2.7(5) . . . . ?
C7C C8C C10C C11D 26.8(7) . . . . ?
C7C C8C C10C C11E -97.5(6) . . . . ?
C7C C8C C10C C11F 141.7(4) . . . . ?
C7C C8C C7D C6D 3.0(6) . . . . ?
C9C C6C C7C C8C -0.1(6) . . . . ?
C9C C6D C7D C8C -0.5(6) . . . . ?
C10C C8C C7D C6D -172.8(4) . . . . ?
O12C C9C C6D C5D -1.0(5) . . . . ?
O12C C9C C6D C7D 177.0(3) . . . . ?
C13C N1C C2C S1C 8.0(5) . . . . ?
C13C N1C C2C N3C -174.1(4) . . . . ?
N1D C2D N3D N4D 176.5(3) . . . . ?
N1D C13D C14D C15D -117.6(9) . . . . ?
C2D N1D C13D C14D -81.4(6) . . . . ?
C2D N3D N4D Cu4 3.4(4) . . . . ?
C2D N3D N4D C5D -177.6(3) . . . . ?
N3D N4D C5D C6D 178.3(3) . . . . ?
N4D C5D C6D C9C 1.9(6) . . . . ?
N4D C5D C6D C7D -176.1(4) . . . . ?
C5D C6D C7D C8C 177.7(3) . . . . ?
C6D C9C O12C Cu3 177.9(2) . . . . ?
C6D C9C O12C Cu4 1.0(5) . . . . ?
C7D C8C C10C C11D -157.7(5) . . . . ?
C7D C8C C10C C11E 78.0(7) . . . . ?
C7D C8C C10C C11F -42.8(6) . . . . ?
C13D N1D C2D S1D -14.9(6) . . . . ?
C13D N1D C2D N3D 167.0(4) . . . . ?
Cl1 Cl2 O1 O5 57.4(6) . . . . ?
Cl1 Cl2 O1 O7 -97.5(17) . . . . ?
Cl1 Cl2 O4 O8 147(2) . . . . ?
Cl1 Cl2 O5 O1 -83.4(7) . . . . ?
Cl1 Cl2 O5 O2 8.9(12) . . . . ?
Cl1 Cl2 O7 O1 77.5(15) . . . . ?
Cl1 Cl2 O8 O4 -33(2) . . . . ?
Cl1 O1 O5 Cl2 52.8(5) . . . . ?
Cl1 O1 O5 O2 -53.0(12) . . . . ?
Cl1 O1 O7 Cl2 -41.1(4) . . . . ?
Cl1 O2 O5 Cl2 -5.8(8) . . . . ?
Cl1 O2 O5 O1 40.7(7) . . . . ?
Cl1 O4 O8 Cl2 26.2(16) . . . . ?
Cl2 Cl1 O1 O5 -87.2(8) . . . . ?
Cl2 Cl1 O1 O7 75.8(15) . . . . ?
Cl2 Cl1 O2 O5 10.8(14) . . . . ?
Cl2 Cl1 O4 O8 -41(3) . . . . ?
Cl2 Cl1 O5 O1 59.6(5) . . . . ?
Cl2 Cl1 O5 O2 -171.6(11) . . . . ?
Cl2 Cl1 O7 O1 -83.3(14) . . . . ?
Cl2 Cl1 O8 O4 130(3) . . . . ?
Cl2 O1 O5 Cl1 -52.8(5) . . . . ?
Cl2 O1 O5 O2 -105.8(14) . . . . ?
Cl2 O1 O7 Cl1 41.1(4) . . . . ?
Cl2 O4 O8 Cl1 -26.2(16) . . . . ?
O1 Cl1 Cl2 O3 -87.8(8) . . . . ?
O1 Cl1 Cl2 O4 -175.5(8) . . . . ?
O1 Cl1 Cl2 O5 85.7(8) . . . . ?
O1 Cl1 Cl2 O6 75.3(14) . . . . ?
O1 Cl1 Cl2 O7 -38.5(9) . . . . ?
O1 Cl1 Cl2 O8 -162.0(8) . . . . ?
O1 Cl1 O2 O5 -56.3(13) . . . . ?
O1 Cl1 O3 Cl2 62.7(7) . . . . ?
O1 Cl1 O4 Cl2 4.3(8) . . . . ?
O1 Cl1 O4 O8 -37(3) . . . . ?
O1 Cl1 O5 Cl2 -59.6(5) . . . . ?
O1 Cl1 O5 O2 128.8(11) . . . . ?
O1 Cl1 O7 Cl2 83.3(14) . . . . ?
O1 Cl1 O8 Cl2 15.9(7) . . . . ?
O1 Cl1 O8 O4 146(3) . . . . ?
O1 Cl2 O4 Cl1 -13(2) . . . . ?
O1 Cl2 O4 O8 134(2) . . . . ?
O1 Cl2 O5 Cl1 83.4(7) . . . . ?
O1 Cl2 O5 O2 92.4(15) . . . . ?
O1 Cl2 O7 Cl1 -77.5(15) . . . . ?
O1 Cl2 O8 Cl1 -92(3) . . . . ?
O1 Cl2 O8 O4 -125(3) . . . . ?
O2 Cl1 Cl2 O1 -93.5(9) . . . . ?
O2 Cl1 Cl2 O3 178.7(12) . . . . ?
O2 Cl1 Cl2 O4 91.0(10) . . . . ?
O2 Cl1 Cl2 O5 -7.8(10) . . . . ?
O2 Cl1 Cl2 O6 -18.1(17) . . . . ?
O2 Cl1 Cl2 O7 -132.0(12) . . . . ?
O2 Cl1 Cl2 O8 104.5(10) . . . . ?
O2 Cl1 O1 Cl2 124.1(9) . . . . ?
O2 Cl1 O1 O5 36.9(8) . . . . ?
O2 Cl1 O1 O7 -160.1(15) . . . . ?
O2 Cl1 O3 Cl2 -179.0(10) . . . . ?
O2 Cl1 O4 Cl2 -124.3(9) . . . . ?
O2 Cl1 O4 O8 -165(3) . . . . ?
O2 Cl1 O5 Cl2 171.6(11) . . . . ?
O2 Cl1 O5 O1 -128.8(11) . . . . ?
O2 Cl1 O7 Cl2 113.7(14) . . . . ?
O2 Cl1 O7 O1 30(2) . . . . ?
O2 Cl1 O8 Cl2 -113.8(10) . . . . ?
O2 Cl1 O8 O4 17(3) . . . . ?
O3 Cl1 Cl2 O1 87.8(8) . . . . ?
O3 Cl1 Cl2 O4 -87.7(9) . . . . ?
O3 Cl1 Cl2 O5 173.5(10) . . . . ?
O3 Cl1 Cl2 O6 163.1(14) . . . . ?
O3 Cl1 Cl2 O7 49.3(11) . . . . ?
O3 Cl1 Cl2 O8 -74.2(10) . . . . ?
O3 Cl1 O1 Cl2 -121.0(8) . . . . ?
O3 Cl1 O1 O5 151.9(9) . . . . ?
O3 Cl1 O1 O7 -45.2(16) . . . . ?
O3 Cl1 O2 O5 -170.3(12) . . . . ?
O3 Cl1 O4 Cl2 120.5(8) . . . . ?
O3 Cl1 O4 O8 79(3) . . . . ?
O3 Cl1 O5 Cl2 -168.8(17) . . . . ?
O3 Cl1 O5 O1 -109.2(17) . . . . ?
O3 Cl1 O5 O2 20(2) . . . . ?
O3 Cl1 O7 Cl2 -140.5(9) . . . . ?
O3 Cl1 O7 O1 136.2(15) . . . . ?
O3 Cl1 O8 Cl2 125.1(9) . . . . ?
O3 Cl1 O8 O4 -104(3) . . . . ?
O3 Cl2 O1 Cl1 34.5(5) . . . . ?
O3 Cl2 O1 O5 92.0(7) . . . . ?
O3 Cl2 O1 O7 -63.0(16) . . . . ?
O3 Cl2 O4 Cl1 -34.4(5) . . . . ?
O3 Cl2 O4 O8 113(2) . . . . ?
O3 Cl2 O5 Cl1 3.6(6) . . . . ?
O3 Cl2 O5 O1 -79.8(6) . . . . ?
O3 Cl2 O5 O2 12.6(15) . . . . ?
O3 Cl2 O7 Cl1 27.8(6) . . . . ?
O3 Cl2 O7 O1 105.3(16) . . . . ?
O3 Cl2 O8 Cl1 -32.5(5) . . . . ?
O3 Cl2 O8 O4 -66(2) . . . . ?
O4 Cl1 Cl2 O1 175.5(8) . . . . ?
O4 Cl1 Cl2 O3 87.7(9) . . . . ?
O4 Cl1 Cl2 O5 -98.8(9) . . . . ?
O4 Cl1 Cl2 O6 -109.1(15) . . . . ?
O4 Cl1 Cl2 O7 137.0(11) . . . . ?
O4 Cl1 Cl2 O8 13.5(10) . . . . ?
O4 Cl1 O1 Cl2 -4.2(8) . . . . ?
O4 Cl1 O1 O5 -91.4(9) . . . . ?
O4 Cl1 O1 O7 71.6(16) . . . . ?
O4 Cl1 O2 O5 74.9(13) . . . . ?
O4 Cl1 O3 Cl2 -60.9(7) . . . . ?
O4 Cl1 O5 Cl2 56.4(6) . . . . ?
O4 Cl1 O5 O1 115.9(7) . . . . ?
O4 Cl1 O5 O2 -115.2(11) . . . . ?
O4 Cl1 O7 Cl2 -36.0(8) . . . . ?
O4 Cl1 O7 O1 -119.2(14) . . . . ?
O4 Cl1 O8 Cl2 -130(3) . . . . ?
O4 Cl2 O1 Cl1 13(2) . . . . ?
O4 Cl2 O1 O5 70(2) . . . . ?
O4 Cl2 O1 O7 -85(3) . . . . ?
O4 Cl2 O5 Cl1 -77.4(7) . . . . ?
O4 Cl2 O5 O1 -160.9(8) . . . . ?
O4 Cl2 O5 O2 -68.5(15) . . . . ?
O4 Cl2 O7 Cl1 73.0(13) . . . . ?
O4 Cl2 O7 O1 150.5(14) . . . . ?
O4 Cl2 O8 Cl1 33(2) . . . . ?
O5 Cl1 Cl2 O1 -85.7(8) . . . . ?
O5 Cl1 Cl2 O3 -173.5(10) . . . . ?
O5 Cl1 Cl2 O4 98.8(9) . . . . ?
O5 Cl1 Cl2 O6 -10.4(15) . . . . ?
O5 Cl1 Cl2 O7 -124.2(10) . . . . ?
O5 Cl1 Cl2 O8 112.3(8) . . . . ?
O5 Cl1 O1 Cl2 87.2(8) . . . . ?
O5 Cl1 O1 O7 163.0(16) . . . . ?
O5 Cl1 O3 Cl2 166(2) . . . . ?
O5 Cl1 O4 Cl2 -80.3(8) . . . . ?
O5 Cl1 O4 O8 -121(3) . . . . ?
O5 Cl1 O7 Cl2 64.7(10) . . . . ?
O5 Cl1 O7 O1 -18.6(17) . . . . ?
O5 Cl1 O8 Cl2 -70.1(9) . . . . ?
O5 Cl1 O8 O4 60(3) . . . . ?
O5 Cl2 O1 Cl1 -57.4(6) . . . . ?
O5 Cl2 O1 O7 -155.0(18) . . . . ?
O5 Cl2 O4 Cl1 55.6(6) . . . . ?
O5 Cl2 O4 O8 -158(2) . . . . ?
O5 Cl2 O7 Cl1 -49.9(9) . . . . ?
O5 Cl2 O7 O1 27.6(19) . . . . ?
O5 Cl2 O8 Cl1 58.3(8) . . . . ?
O5 Cl2 O8 O4 25(3) . . . . ?
O5 O1 O7 Cl1 14.9(15) . . . . ?
O5 O1 O7 Cl2 -26.2(16) . . . . ?
O6 Cl2 O1 Cl1 -147.4(8) . . . . ?
O6 Cl2 O1 O5 -89.9(8) . . . . ?
O6 Cl2 O1 O7 115.1(17) . . . . ?
O6 Cl2 O4 Cl1 146.3(9) . . . . ?
O6 Cl2 O4 O8 -67(2) . . . . ?
O6 Cl2 O5 Cl1 174.3(8) . . . . ?
O6 Cl2 O5 O1 90.8(8) . . . . ?
O6 Cl2 O5 O2 -176.8(15) . . . . ?
O6 Cl2 O7 Cl1 -148.0(9) . . . . ?
O6 Cl2 O7 O1 -70.4(17) . . . . ?
O6 Cl2 O8 Cl1 151.8(9) . . . . ?
O6 Cl2 O8 O4 118(2) . . . . ?
O7 Cl1 Cl2 O1 38.5(9) . . . . ?
O7 Cl1 Cl2 O3 -49.3(11) . . . . ?
O7 Cl1 Cl2 O4 -137.0(11) . . . . ?
O7 Cl1 Cl2 O5 124.2(10) . . . . ?
O7 Cl1 Cl2 O6 113.8(15) . . . . ?
O7 Cl1 Cl2 O8 -123.5(10) . . . . ?
O7 Cl1 O1 Cl2 -75.8(15) . . . . ?
O7 Cl1 O1 O5 -163.0(16) . . . . ?
O7 Cl1 O2 O5 -73.3(18) . . . . ?
O7 Cl1 O3 Cl2 40.0(9) . . . . ?
O7 Cl1 O4 Cl2 35.9(9) . . . . ?
O7 Cl1 O4 O8 -5(3) . . . . ?
O7 Cl1 O5 Cl2 -49.6(8) . . . . ?
O7 Cl1 O5 O1 9.9(9) . . . . ?
O7 Cl1 O5 O2 138.8(12) . . . . ?
O7 Cl1 O8 Cl2 44.4(9) . . . . ?
O7 Cl1 O8 O4 175(3) . . . . ?
O7 Cl2 O1 Cl1 97.5(17) . . . . ?
O7 Cl2 O1 O5 155.0(18) . . . . ?
O7 Cl2 O4 Cl1 -75.3(15) . . . . ?
O7 Cl2 O4 O8 72(3) . . . . ?
O7 Cl2 O5 Cl1 66.4(12) . . . . ?
O7 Cl2 O5 O1 -17.1(12) . . . . ?
O7 Cl2 O5 O2 75.3(18) . . . . ?
O7 Cl2 O8 Cl1 -93.4(13) . . . . ?
O7 Cl2 O8 O4 -127(2) . . . . ?
O7 O1 O5 Cl1 -22(2) . . . . ?
O7 O1 O5 Cl2 31(2) . . . . ?
O7 O1 O5 O2 -75(2) . . . . ?
O8 Cl1 Cl2 O1 162.0(8) . . . . ?
O8 Cl1 Cl2 O3 74.2(10) . . . . ?
O8 Cl1 Cl2 O4 -13.5(10) . . . . ?
O8 Cl1 Cl2 O5 -112.3(8) . . . . ?
O8 Cl1 Cl2 O6 -122.6(15) . . . . ?
O8 Cl1 Cl2 O7 123.5(10) . . . . ?
O8 Cl1 O1 Cl2 -13.4(6) . . . . ?
O8 Cl1 O1 O5 -100.6(8) . . . . ?
O8 Cl1 O1 O7 62.4(15) . . . . ?
O8 Cl1 O2 O5 70.3(13) . . . . ?
O8 Cl1 O3 Cl2 -45.8(7) . . . . ?
O8 Cl1 O4 Cl2 41(3) . . . . ?
O8 Cl1 O5 Cl2 43.4(5) . . . . ?
O8 Cl1 O5 O1 103.0(7) . . . . ?
O8 Cl1 O5 O2 -128.2(11) . . . . ?
O8 Cl1 O7 Cl2 -37.3(7) . . . . ?
O8 Cl1 O7 O1 -120.6(14) . . . . ?
O8 Cl2 O1 Cl1 95(3) . . . . ?
O8 Cl2 O1 O5 152(3) . . . . ?
O8 Cl2 O1 O7 -3(4) . . . . ?
O8 Cl2 O4 Cl1 -147(2) . . . . ?
O8 Cl2 O5 Cl1 -87.6(9) . . . . ?
O8 Cl2 O5 O1 -171.1(9) . . . . ?
O8 Cl2 O5 O2 -78.7(16) . . . . ?
O8 Cl2 O7 Cl1 101.5(11) . . . . ?
O8 Cl2 O7 O1 179.1(13) . . . . ?
O9 C1 C2 C1 99(3) . . . 2_675 ?
O9 C1 C2 C2 99(3) . . . 2_675 ?
C2 C1 C2 C1 0.000(3) 2_675 . . 2_675 ?
